data_2010249
loop_
_publ_author_name
'Cookson, P. D.'
'Tiekink, E. R. T.'

_publ_section_title
;
 Chloro[tri(<i>p</i>-tolyl)phosphine]gold(I)
;
_journal_issue 12
_journal_name_full 'Acta Crystallographica Section C'
_journal_page_first 1896
_journal_page_last 1898
_journal_paper_doi 10.1107/S0108270194007821
_journal_volume 50
_journal_year 1994
_chemical_formula_moiety 'C21 H21 Au1 Cl1 P1'
_chemical_formula_sum 'C21 H21 Au Cl P'
_chemical_formula_weight 536.79
_space_group_IT_number 14
_symmetry_cell_setting monoclinic
_symmetry_space_group_name_Hall '-P 2ybc'
_symmetry_space_group_name_H-M 'P 1 21/c 1'
_audit_creation_method 'from TEXRAY.INF file'
_cell_angle_alpha 90
_cell_angle_beta 98.840(10)
_cell_angle_gamma 90
_cell_formula_units_Z 8
_cell_length_a 9.674(2)
_cell_length_b 21.597(6)
_cell_length_c 19.174(2)
_cell_measurement_reflns_used 25
_cell_measurement_temperature 293
_cell_measurement_theta_max 34.16
_cell_measurement_theta_min 25.42
_cell_volume 3958.4(14)
_computing_cell_refinement ' MSC/AFC Diffractometer Control Software'
_computing_data_collection
; MSC/AFC Diffractometer Control Software
(Molecular Structure Corporation, 1988)
;
_computing_data_reduction ' TEXSAN PROCESS (Molecular Structure Corporation, 1992)'
_computing_publication_material 'TEXSAN FINISH'
_computing_structure_refinement 'TEXSAN LS'
_computing_structure_solution 'SHELXS86 (Sheldrick, 1985)'
_diffrn_ambient_temperature 23.0
_diffrn_measurement_device AFC6R
_diffrn_measurement_method \w/2\q
_diffrn_radiation_monochromator graphite
_diffrn_radiation_source 'Rigaku rotating anode'
_diffrn_radiation_type MoK\a
_diffrn_radiation_wavelength 0.7107
_diffrn_reflns_av_R_equivalents 5.86
_diffrn_reflns_limit_h_max 13
_diffrn_reflns_limit_h_min 0
_diffrn_reflns_limit_k_max 28
_diffrn_reflns_limit_k_min 0
_diffrn_reflns_limit_l_max 25
_diffrn_reflns_limit_l_min -25
_diffrn_reflns_number 7921
_diffrn_reflns_theta_max 25.0
_diffrn_reflns_theta_min 1.5
_diffrn_standards_decay_% 0.35
_diffrn_standards_interval_count 400
_diffrn_standards_number 3
_exptl_absorpt_coefficient_mu 7.625
_exptl_absorpt_correction_T_max 1.035
_exptl_absorpt_correction_T_min 0.897
_exptl_absorpt_correction_type ' refdelf (DIFABS; Walker & Stuart, 1983)'
_exptl_crystal_colour colourless
_exptl_crystal_density_diffrn 1.801
_exptl_crystal_description needle
_exptl_crystal_F_000 2064
_exptl_crystal_size_max 0.42
_exptl_crystal_size_mid 0.13
_exptl_crystal_size_min 0.13
_refine_diff_density_max 0.5654
_refine_diff_density_min -0.5427
_refine_ls_goodness_of_fit_obs 1.340
_refine_ls_hydrogen_treatment noref
_refine_ls_matrix_type full
_refine_ls_number_parameters 433
_refine_ls_number_reflns 3487
_refine_ls_number_restraints 0
_refine_ls_R_factor_obs 0.0360
_refine_ls_shift/esd_max 0.0020
_refine_ls_structure_factor_coef F
_refine_ls_weighting_details 'w = 1/\s^2^(F)'
_refine_ls_weighting_scheme calc
_refine_ls_wR_factor_obs 0.0290
_reflns_number_observed 3487
_reflns_number_total 7461
_reflns_observed_criterion I>=3\s(I)
_cod_data_source_file as1129.cif
_cod_data_source_block structure
_cod_depositor_comments
;
The following automatic conversions were performed:

'_atom_site_thermal_displace_type' tag value 'Uij' was replaced with
'Uani' value 90 times.

Automatic conversion script
Id: cif_fix_values 1646 2011-03-28 12:23:43Z adriana 

The following automatic conversions were performed:

'_refine_ls_weighting_scheme' value 'w = 1/\s^2^(F)' was changed to
'calc'. New tag '_refine_ls_weighting_details' was created. The value
of the new tag was set to 'w = 1/\s^2^(F)'.

Automatic conversion script
Id: cif_fix_values 3143 2015-03-26 13:38:13Z robertas 
;
_cod_original_cell_volume 3958.0(10)
_cod_original_sg_symbol_H-M 'P 21/c'
_cod_original_formula_sum 'C21 H21 Au1 Cl1 P1'
_cod_database_code 2010249

loop_
_symmetry_equiv_pos_as_xyz
'  +x,  +y,  +z'
'  -x,1/2+y,1/2-z'
'  -x,  -y,  -z'
'  +x,1/2-y,1/2+z'

loop_
_atom_site_aniso_label
_atom_site_aniso_U_11
_atom_site_aniso_U_22
_atom_site_aniso_U_33
_atom_site_aniso_U_12
_atom_site_aniso_U_13
_atom_site_aniso_U_23
Au(1) 0.0641(3) 0.0553(3) 0.0744(3) -0.0055(3) 0.0125(2) 0.0025(3)
Au(2) 0.0611(3) 0.0778(4) 0.0552(3) -0.0113(3) 0.0057(2) 0.0157(3)
Cl(1) 0.111(3) 0.085(3) 0.129(3) -0.018(2) 0.041(2) 0.021(2)
Cl(2) 0.096(2) 0.142(4) 0.088(2) -0.041(2) 0.009(2) 0.047(2)
P(1) 0.055(2) 0.050(2) 0.060(2) 0.000(2) 0.0080(10) -0.003(2)
P(2) 0.054(2) 0.055(2) 0.052(2) -0.007(2) 0.0060(10) 0.002(2)
C(111) 0.037(5) 0.053(8) 0.055(7) 0.011(5) 0.007(5) -0.004(6)
C(112) 0.067(7) 0.040(8) 0.063(7) 0.006(6) 0.009(5) 0.003(7)
C(113) 0.072(8) 0.044(8) 0.066(8) -0.003(6) 0.009(6) -0.004(6)
C(114) 0.045(6) 0.057(9) 0.077(9) 0.000(6) -0.004(6) -0.007(8)
C(115) 0.053(7) 0.061(9) 0.069(8) 0.006(7) -0.006(5) -0.008(8)
C(116) 0.053(6) 0.042(8) 0.069(8) 0.007(6) -0.001(6) 0.006(6)
C(117) 0.107(10) 0.080(10) 0.099(10) 0.009(9) 0.000(8) -0.023(8)
C(121) 0.055(7) 0.041(7) 0.059(7) 0.003(6) 0.011(5) -0.004(6)
C(122) 0.049(7) 0.090(10) 0.063(7) -0.002(7) 0.006(6) 0.012(7)
C(123) 0.063(8) 0.100(10) 0.083(9) 0.002(7) 0.011(7) 0.001(8)
C(124) 0.090(9) 0.037(8) 0.065(8) 0.005(7) -0.026(7) 0.000(6)
C(125) 0.110(10) 0.17(2) 0.061(9) 0.060(10) 0.029(8) 0.028(9)
C(126) 0.069(8) 0.160(10) 0.074(9) 0.047(9) 0.022(7) 0.024(9)
C(127) 0.120(10) 0.070(10) 0.091(9) 0.008(9) -0.006(8) 0.013(8)
C(131) 0.049(6) 0.053(9) 0.054(7) 0.002(6) 0.009(5) 0.003(6)
C(132) 0.067(7) 0.038(8) 0.093(9) 0.004(7) 0.021(6) 0.002(6)
C(133) 0.054(7) 0.059(10) 0.107(10) 0.002(7) 0.026(6) 0.002(8)
C(134) 0.069(8) 0.059(10) 0.049(7) 0.019(7) 0.012(6) 0.005(6)
C(135) 0.080(8) 0.054(9) 0.086(9) 0.010(7) 0.019(7) -0.005(7)
C(136) 0.066(8) 0.052(9) 0.099(9) -0.013(7) 0.015(7) -0.025(7)
C(137) 0.095(9) 0.090(10) 0.102(9) 0.029(9) 0.038(8) 0.018(8)
C(211) 0.056(7) 0.034(7) 0.060(7) -0.003(6) 0.003(5) -0.005(6)
C(212) 0.079(9) 0.090(10) 0.092(9) 0.001(9) 0.029(7) 0.011(9)
C(213) 0.073(9) 0.070(10) 0.140(10) -0.001(8) 0.023(9) -0.019(10)
C(214) 0.075(9) 0.050(10) 0.100(10) 0.008(7) -0.020(8) -0.010(8)
C(215) 0.110(10) 0.062(10) 0.056(7) 0.007(8) 0.009(7) 0.010(7)
C(216) 0.085(9) 0.061(9) 0.056(8) 0.014(7) -0.001(6) 0.009(7)
C(217) 0.110(10) 0.080(10) 0.160(10) 0.029(10) -0.013(10) 0.000(10)
C(221) 0.061(7) 0.069(9) 0.040(6) -0.013(7) 0.001(5) -0.006(6)
C(222) 0.070(8) 0.053(9) 0.110(10) -0.010(7) -0.019(7) 0.016(8)
C(223) 0.076(9) 0.100(10) 0.100(10) -0.028(9) 0.005(8) -0.009(9)
C(224) 0.068(8) 0.090(10) 0.056(8) -0.023(8) -0.005(6) 0.007(8)
C(225) 0.084(9) 0.120(10) 0.077(9) -0.029(10) -0.028(7) 0.042(9)
C(226) 0.089(9) 0.120(10) 0.059(8) -0.039(9) -0.025(7) 0.039(8)
C(227) 0.066(8) 0.140(10) 0.099(10) -0.026(9) -0.003(7) -0.016(9)
C(231) 0.050(6) 0.026(6) 0.059(7) -0.004(5) 0.001(5) 0.009(5)
C(232) 0.052(7) 0.069(9) 0.072(8) 0.004(7) 0.009(6) -0.005(7)
C(233) 0.056(7) 0.057(9) 0.072(8) 0.001(6) -0.010(6) 0.000(7)
C(234) 0.055(7) 0.090(10) 0.039(6) -0.010(7) 0.008(5) -0.005(7)
C(235) 0.063(8) 0.130(10) 0.075(8) -0.012(8) 0.026(7) -0.024(8)
C(236) 0.051(7) 0.120(10) 0.064(8) -0.019(7) 0.011(6) -0.022(7)
C(237) 0.083(8) 0.110(10) 0.081(9) -0.021(8) 0.017(7) -0.018(8)

loop_
_atom_site_label
_atom_site_fract_x
_atom_site_fract_y
_atom_site_fract_z
_atom_site_U_iso_or_equiv
_atom_site_thermal_displace_type
_atom_site_calc_flag
_atom_site_calc_attached_atom
Au(1) 0.05758(5) 0.51914(2) 0.21966(2) 0.0644 Uani ? ?
Au(2) 0.43135(5) 0.20720(2) 0.05019(2) 0.0650 Uani ? ?
Cl(1) -0.0441(3) 0.4468(2) 0.2798(2) 0.1058 Uani ? ?
Cl(2) 0.5560(3) 0.2693(2) -0.0115(2) 0.1092 Uani ? ?
P(1) 0.1615(3) 0.58740(10) 0.16000(10) 0.0554 Uani ? ?
P(2) 0.3103(3) 0.14650(10) 0.11110(10) 0.0539 Uani ? ?
C(111) 0.2059(9) 0.6582(5) 0.2069(5) 0.0483 Uani ? ?
C(112) 0.2260(10) 0.7128(5) 0.1724(5) 0.0567 Uani ? ?
C(113) 0.2580(10) 0.7666(5) 0.2089(6) 0.0606 Uani ? ?
C(114) 0.2735(10) 0.7663(6) 0.2816(6) 0.0610 Uani ? ?
C(115) 0.2540(10) 0.7123(6) 0.3158(5) 0.0627 Uani ? ?
C(116) 0.2214(10) 0.6588(5) 0.2793(6) 0.0558 Uani ? ?
C(117) 0.3090(10) 0.8262(6) 0.3215(6) 0.0965 Uani ? ?
C(121) 0.0572(10) 0.6103(5) 0.0773(5) 0.0512 Uani ? ?
C(122) -0.0790(10) 0.6229(6) 0.0767(5) 0.0690 Uani ? ?
C(123) -0.1610(10) 0.6405(6) 0.0161(7) 0.0807 Uani ? ?
C(124) -0.1090(10) 0.6455(5) -0.0450(6) 0.0677 Uani ? ?
C(125) 0.0290(10) 0.6362(7) -0.0431(6) 0.1111 Uani ? ?
C(126) 0.1110(10) 0.6179(7) 0.0178(6) 0.0984 Uani ? ?
C(127) -0.1970(10) 0.6636(6) -0.1139(6) 0.0971 Uani ? ?
C(131) 0.3212(10) 0.5573(5) 0.1368(5) 0.0521 Uani ? ?
C(132) 0.4380(10) 0.5909(5) 0.1363(6) 0.0654 Uani ? ?
C(133) 0.5580(10) 0.5663(6) 0.1195(6) 0.0719 Uani ? ?
C(134) 0.5610(10) 0.5065(6) 0.0991(5) 0.0587 Uani ? ?
C(135) 0.4440(10) 0.4720(5) 0.0975(6) 0.0725 Uani ? ?
C(136) 0.3260(10) 0.4970(6) 0.1154(6) 0.0724 Uani ? ?
C(137) 0.6920(10) 0.4770(6) 0.0830(6) 0.0934 Uani ? ?
C(211) 0.3993(10) 0.0764(5) 0.1380(5) 0.0506 Uani ? ?
C(212) 0.5100(10) 0.0565(7) 0.1066(6) 0.0865 Uani ? ?
C(213) 0.5780(10) 0.0024(7) 0.1269(8) 0.0935 Uani ? ?
C(214) 0.5390(10) -0.0318(6) 0.1787(7) 0.0759 Uani ? ?
C(215) 0.4340(10) -0.0114(6) 0.2114(5) 0.0752 Uani ? ?
C(216) 0.3670(10) 0.0416(6) 0.1926(6) 0.0687 Uani ? ?
C(217) 0.6160(10) -0.0916(6) 0.1991(7) 0.1208 Uani ? ?
C(221) 0.1420(10) 0.1271(6) 0.0643(5) 0.0572 Uani ? ?
C(222) 0.0730(10) 0.0740(6) 0.0747(6) 0.0822 Uani ? ?
C(223) -0.0600(10) 0.0632(7) 0.0398(7) 0.0939 Uani ? ?
C(224) -0.1260(10) 0.1054(7) -0.0046(6) 0.0738 Uani ? ?
C(225) -0.0590(10) 0.1595(7) -0.0129(6) 0.0971 Uani ? ?
C(226) 0.0710(10) 0.1689(6) 0.0209(6) 0.0930 Uani ? ?
C(227) -0.2690(10) 0.0932(7) -0.0447(6) 0.1047 Uani ? ?
C(231) 0.2738(10) 0.1817(4) 0.1905(5) 0.0457 Uani ? ?
C(232) 0.3779(10) 0.2063(5) 0.2363(6) 0.0643 Uani ? ?
C(233) 0.3540(10) 0.2368(5) 0.2953(6) 0.0642 Uani ? ?
C(234) 0.2230(10) 0.2472(6) 0.3089(5) 0.0610 Uani ? ?
C(235) 0.1190(10) 0.2226(6) 0.2623(6) 0.0864 Uani ? ?
C(236) 0.1410(10) 0.1907(6) 0.2046(5) 0.0773 Uani ? ?
C(237) 0.1950(10) 0.2811(6) 0.3714(6) 0.0915 Uani ? ?
H(17a) 0.3162 0.8185 0.3718 0.1076 Uani ? ?
H(17b) 0.3970 0.8420 0.3109 0.1076 Uani ? ?
H(17c) 0.2354 0.8563 0.3073 0.1086 Uani ? ?
H(17d) -0.1621 0.7021 -0.1305 0.1009 Uani ? ?
H(17e) -0.1921 0.6314 -0.1486 0.1009 Uani ? ?
H(17f) -0.2933 0.6691 -0.1067 0.0813 Uani ? ?
H(17g) 0.7200 0.4441 0.1167 0.1044 Uani ? ?
H(17h) 0.6756 0.4599 0.0357 0.1044 Uani ? ?
H(17i) 0.7657 0.5078 0.0862 0.0832 Uani ? ?
H(27a) 0.5765 -0.1112 0.2370 0.1300 Uani ? ?
H(27b) 0.6064 -0.1190 0.1586 0.1300 Uani ? ?
H(27c) 0.7142 -0.0828 0.2147 0.1073 Uani ? ?
H(27d) -0.3340 0.1243 -0.0324 0.1137 Uani ? ?
H(27e) -0.2661 0.0950 -0.0949 0.1137 Uani ? ?
H(27f) -0.3006 0.0525 -0.0325 0.0883 Uani ? ?
H(27g) 0.2824 0.2953 0.3982 0.1046 Uani ? ?
H(27h) 0.1356 0.3164 0.3567 0.1046 Uani ? ?
H(27i) 0.1480 0.2540 0.4006 0.1078 Uani ? ?
H(112) 0.2175 0.7130 0.1213 0.0650 Uani ? ?
H(113) 0.2690 0.8048 0.1838 0.0723 Uani ? ?
H(115) 0.2642 0.7120 0.3669 0.0743 Uani ? ?
H(116) 0.2088 0.6209 0.3047 0.0652 Uani ? ?
H(122) -0.1188 0.6193 0.1199 0.0806 Uani ? ?
H(123) -0.2589 0.6497 0.0168 0.0913 Uani ? ?
H(125) 0.0700 0.6425 -0.0855 0.1259 Uani ? ?
H(126) 0.2104 0.6104 0.0178 0.1086 Uani ? ?
H(132) 0.4364 0.6345 0.1484 0.0753 Uani ? ?
H(133) 0.6411 0.5917 0.1221 0.0826 Uani ? ?
H(135) 0.4449 0.4289 0.0834 0.0841 Uani ? ?
H(136) 0.2431 0.4715 0.1130 0.0813 Uani ? ?
H(212) 0.5397 0.0812 0.0694 0.1031 Uani ? ?
H(213) 0.6543 -0.0113 0.1035 0.1059 Uani ? ?
H(215) 0.4057 -0.0357 0.2494 0.0866 Uani ? ?
H(216) 0.2945 0.0557 0.2184 0.0832 Uani ? ?
H(222) 0.1186 0.0431 0.1071 0.0938 Uani ? ?
H(223) -0.1070 0.0247 0.0475 0.1099 Uani ? ?
H(225) -0.1055 0.1915 -0.0435 0.1108 Uani ? ?
H(226) 0.1160 0.2080 0.0138 0.1073 Uani ? ?
H(232) 0.4733 0.2021 0.2271 0.0734 Uani ? ?
H(233) 0.4330 0.2516 0.3284 0.0791 Uani ? ?
H(235) 0.0231 0.2283 0.2706 0.0988 Uani ? ?
H(236) 0.0619 0.1739 0.1730 0.1099 Uani ? ?

loop_
_atom_type_symbol
_atom_type_scat_dispersion_real
_atom_type_scat_dispersion_imag
_atom_type_scat_source
C 0.003 0.002 'International Tables'
H 0.000 0.000 'International Tables'
Au -2.013 8.802 'International Tables'
Cl 0.148 0.159 'International Tables'
P 0.102 0.094 'International Tables'

loop_
_geom_angle_atom_site_label_1
_geom_angle_atom_site_label_2
_geom_angle_atom_site_label_3
_geom_angle
_geom_angle_publ_flag
Cl(1) Au(1) P(1) 178.10(10) yes
Cl(2) Au(2) P(2) 179.60(10) yes
Au(1) P(1) C(111) 113.8(4) yes
Au(1) P(1) C(121) 113.6(3) yes
Au(1) P(1) C(131) 111.5(4) yes
C(111) P(1) C(121) 105.3(5) yes
C(111) P(1) C(131) 106.5(5) yes
C(121) P(1) C(131) 105.5(4) yes
Au(2) P(2) C(211) 112.7(3) yes
Au(2) P(2) C(221) 113.0(4) yes
Au(2) P(2) C(231) 112.9(3) yes
C(211) P(2) C(221) 108.0(5) yes
C(211) P(2) C(231) 105.4(5) yes
C(221) P(2) C(231) 104.1(4) yes
P(1) C(111) C(112) 121.9(8) no
P(1) C(111) C(116) 119.8(9) no
C(112) C(111) C(116) 118.3(10) no
C(111) C(112) C(113) 121.2(9) no
C(112) C(113) C(114) 119.0(10) no
C(113) C(114) C(115) 119.0(10) no
C(113) C(114) C(117) 119.0(10) no
C(115) C(114) C(117) 121.0(10) no
C(114) C(115) C(116) 121.0(10) no
C(111) C(116) C(115) 120.0(10) no
P(1) C(121) C(122) 118.5(8) no
P(1) C(121) C(126) 122.7(8) no
C(122) C(121) C(126) 118.7(10) no
C(121) C(122) C(123) 120.6(10) no
C(122) C(123) C(124) 121.0(10) no
C(123) C(124) C(125) 117.0(10) no
C(123) C(124) C(127) 122.0(10) no
C(125) C(124) C(127) 119.0(10) no
C(124) C(125) C(126) 120.0(10) no
C(121) C(126) C(125) 120.0(10) no
P(1) C(131) C(132) 124.2(9) no
P(1) C(131) C(136) 119.4(9) no
C(132) C(131) C(136) 116.3(10) no
C(131) C(132) C(133) 122.0(10) no
C(132) C(133) C(134) 120.0(10) no
C(133) C(134) C(135) 118.0(10) no
C(133) C(134) C(137) 121.0(10) no
C(135) C(134) C(137) 119.0(10) no
C(134) C(135) C(136) 120.0(10) no
C(131) C(136) C(135) 121.0(10) no
P(2) C(211) C(212) 120.9(9) no
P(2) C(211) C(216) 122.3(9) no
C(212) C(211) C(216) 116.0(10) no
C(211) C(212) C(213) 120.0(10) no
C(212) C(213) C(214) 120.0(10) no
C(213) C(214) C(215) 118.0(10) no
C(213) C(214) C(217) 118.0(10) no
C(215) C(214) C(217) 122.0(10) no
C(214) C(215) C(216) 121.0(10) no
C(211) C(216) C(215) 121.0(10) no
P(2) C(221) C(222) 123.7(9) no
P(2) C(221) C(226) 119.6(9) no
C(222) C(221) C(226) 116.4(10) no
C(221) C(222) C(223) 120.0(10) no
C(222) C(223) C(224) 120.0(10) no
C(223) C(224) C(225) 118.0(10) no
C(223) C(224) C(227) 121.0(10) no
C(225) C(224) C(227) 120.0(10) no
C(224) C(225) C(226) 120.0(10) no
C(221) C(226) C(225) 123.0(10) no
P(2) C(231) C(232) 120.0(8) no
P(2) C(231) C(236) 123.0(8) no
C(232) C(231) C(236) 116.7(9) no
C(231) C(232) C(233) 122.0(9) no
C(232) C(233) C(234) 121.8(10) no
C(233) C(234) C(235) 115.8(10) no
C(233) C(234) C(237) 122.0(10) no
C(235) C(234) C(237) 121.5(10) no
C(234) C(235) C(236) 123.1(10) no
C(231) C(236) C(235) 120.5(10) no

loop_
_geom_bond_atom_site_label_1
_geom_bond_atom_site_label_2
_geom_bond_site_symmetry_1
_geom_bond_site_symmetry_2
_geom_bond_distance
_geom_bond_publ_flag
Au(1) Cl(1) . . 2.255(3) yes
Au(1) P(1) . . 2.201(3) yes
Au(2) Cl(2) . . 2.256(3) yes
Au(2) P(2) . . 2.208(3) yes
P(1) C(111) . . 1.790(10) yes
P(1) C(121) . . 1.812(10) yes
P(1) C(131) . . 1.794(9) yes
P(2) C(211) . . 1.780(10) yes
P(2) C(221) . . 1.786(10) yes
P(2) C(231) . . 1.783(9) yes
C(111) C(112) . . 1.380(10) no
C(111) C(116) . . 1.370(10) no
C(112) C(113) . . 1.370(10) no
C(113) C(114) . . 1.380(10) no
C(114) C(115) . . 1.360(10) no
C(114) C(117) . . 1.520(10) no
C(115) C(116) . . 1.360(10) no
C(121) C(122) . . 1.340(10) no
C(121) C(126) . . 1.340(10) no
C(122) C(123) . . 1.360(10) no
C(123) C(124) . . 1.350(10) no
C(124) C(125) . . 1.340(10) no
C(124) C(127) . . 1.510(10) no
C(125) C(126) . . 1.370(10) no
C(131) C(132) . . 1.340(10) no
C(131) C(136) . . 1.370(10) no
C(132) C(133) . . 1.360(10) no
C(133) C(134) . . 1.350(10) no
C(134) C(135) . . 1.350(10) no
C(134) C(137) . . 1.490(10) no
C(135) C(136) . . 1.350(10) no
C(211) C(212) . . 1.370(10) no
C(211) C(216) . . 1.360(10) no
C(212) C(213) . . 1.37(2) no
C(213) C(214) . . 1.34(2) no
C(214) C(215) . . 1.350(10) no
C(214) C(217) . . 1.51(2) no
C(215) C(216) . . 1.330(10) no
C(221) C(222) . . 1.360(10) no
C(221) C(226) . . 1.340(10) no
C(222) C(223) . . 1.380(10) no
C(223) C(224) . . 1.340(10) no
C(224) C(225) . . 1.360(10) no
C(224) C(227) . . 1.500(10) no
C(225) C(226) . . 1.340(10) no
C(231) C(232) . . 1.340(10) no
C(231) C(236) . . 1.370(10) no
C(232) C(233) . . 1.360(10) no
C(233) C(234) . . 1.350(10) no
C(234) C(235) . . 1.350(10) no
C(234) C(237) . . 1.460(10) no
C(235) C(236) . . 1.350(10) no
